data_7037376
loop_
_publ_author_name
'Younis, Fadi M.'
'Krieck, Sven'
'G\"orls, Helmar'
'Westerhausen, Matthias'

_publ_section_title
;
 Hydroamination of diphenylbutadiyne with secondary N-methyl-anilines
 using the dipotassium tetrakis(2,6-diisopropylanilino)calciate
 precatalyst.
;
_journal_issue 14
_journal_name_full 'Dalton transactions (Cambridge, England : 2003)'
_journal_page_first 6241
_journal_page_last 6250
_journal_paper_doi 10.1039/c5dt03818a
_journal_volume 45
_journal_year 2016
_chemical_formula_moiety 'C30 H26 F2 N2'
_chemical_formula_sum 'C30 H26 F2 N2'
_chemical_formula_weight 452.53
_chemical_name_systematic
; 
 ? 
;
_space_group_IT_number 14
_symmetry_cell_setting monoclinic
_symmetry_space_group_name_Hall '-P 2ybc'
_symmetry_space_group_name_H-M 'P 1 21/c 1'
_atom_sites_solution_hydrogens difmap
_atom_sites_solution_primary direct
_atom_sites_solution_secondary difmap
_audit_creation_method SHELXL-97
_audit_update_record
;
2015-09-24 deposited with the CCDC.
2015-11-18 downloaded from the CCDC.
;
_cell_angle_alpha 90
_cell_angle_beta 102.224(2)
_cell_angle_gamma 90
_cell_formula_units_Z 2
_cell_length_a 11.0689(3)
_cell_length_b 12.6418(4)
_cell_length_c 8.3768(2)
_cell_measurement_temperature 133(2)
_cell_volume 1145.60(6)
_computing_cell_refinement DENZO
_computing_data_collection COLLECT
_computing_data_reduction DENZO
_computing_molecular_graphics SHELXTL/PC
_computing_publication_material SHELXL-97
_computing_structure_refinement 'SHELXL-97 (Sheldrick, 2008)'
_computing_structure_solution 'SHELXS-97 (Sheldrick, 2008)'
_diffrn_ambient_temperature 133(2)
_diffrn_measured_fraction_theta_full 0.994
_diffrn_measured_fraction_theta_max 0.994
_diffrn_measurement_device_type KappaCCD
_diffrn_measurement_method 'phi- + omega-scan'
_diffrn_radiation_monochromator graphite
_diffrn_radiation_source 'fine-focus sealed tube'
_diffrn_radiation_type MoK\a
_diffrn_radiation_wavelength 0.71073
_diffrn_reflns_av_R_equivalents 0.0364
_diffrn_reflns_av_sigmaI/netI 0.0285
_diffrn_reflns_limit_h_max 13
_diffrn_reflns_limit_h_min -13
_diffrn_reflns_limit_k_max 15
_diffrn_reflns_limit_k_min -15
_diffrn_reflns_limit_l_max 8
_diffrn_reflns_limit_l_min -10
_diffrn_reflns_number 6189
_diffrn_reflns_theta_full 25.68
_diffrn_reflns_theta_max 25.68
_diffrn_reflns_theta_min 1.88
_exptl_absorpt_coefficient_mu 0.088
_exptl_absorpt_correction_T_max 0.7456
_exptl_absorpt_correction_T_min 0.5222
_exptl_absorpt_correction_type multi-scan
_exptl_absorpt_process_details 'SADABS, Bruker-AXS, 2002'
_exptl_crystal_colour colourless
_exptl_crystal_density_diffrn 1.312
_exptl_crystal_density_method 'not measured'
_exptl_crystal_description prism
_exptl_crystal_F_000 476
_exptl_crystal_size_max 0.058
_exptl_crystal_size_mid 0.046
_exptl_crystal_size_min 0.034
_refine_diff_density_max 0.295
_refine_diff_density_min -0.241
_refine_diff_density_rms 0.059
_refine_ls_extinction_method none
_refine_ls_goodness_of_fit_ref 1.153
_refine_ls_hydrogen_treatment refall
_refine_ls_matrix_type full
_refine_ls_number_parameters 199
_refine_ls_number_reflns 2173
_refine_ls_number_restraints 0
_refine_ls_restrained_S_all 1.153
_refine_ls_R_factor_all 0.0704
_refine_ls_R_factor_gt 0.0648
_refine_ls_shift/su_max 0.000
_refine_ls_shift/su_mean 0.000
_refine_ls_structure_factor_coef Fsqd
_refine_ls_weighting_details 'calc w=1/[\s^2^(Fo^2^)+(0.0667P)^2^+1.3713P] where P=(Fo^2^+2Fc^2^)/3'
_refine_ls_weighting_scheme calc
_refine_ls_wR_factor_gt 0.1805
_refine_ls_wR_factor_ref 0.1838
_reflns_number_gt 1963
_reflns_number_total 2173
_reflns_threshold_expression >2sigma(I)
_cod_data_source_file c5dt03818a2.cif
_cod_data_source_block FO5419
_cod_depositor_comments 'Adding full bibliography for 7037372--7037377.cif.'
_cod_original_sg_symbol_H-M 'P 21/c'
_cod_database_code 7037376

loop_
_symmetry_equiv_pos_as_xyz
'x, y, z'
'-x, y+1/2, -z+1/2'
'-x, -y, -z'
'x, -y-1/2, z-1/2'

loop_
_atom_site_label
_atom_site_type_symbol
_atom_site_fract_x
_atom_site_fract_y
_atom_site_fract_z
_atom_site_U_iso_or_equiv
_atom_site_adp_type
_atom_site_occupancy
_atom_site_symmetry_multiplicity
_atom_site_calc_flag
_atom_site_refinement_flags
F1 F 0.94889(16) 0.86922(14) 0.1380(3) 0.0536(6) Uani 1 1 d .
N1 N 0.7323(2) 0.47538(17) 0.0048(3) 0.0281(5) Uani 1 1 d .
C1 C 0.6202(2) 0.46136(19) -0.1146(3) 0.0258(6) Uani 1 1 d .
C2 C 0.5094(2) 0.48238(19) -0.0781(3) 0.0250(6) Uani 1 1 d .
H2 H 0.438(3) 0.477(2) -0.161(3) 0.019(7) Uiso 1 1 d .
C3 C 0.8100(3) 0.3821(2) 0.0488(4) 0.0335(7) Uani 1 1 d .
H3A H 0.8263 0.3719 0.1674 0.041(9) Uiso 1 1 calc R
H3B H 0.8884 0.3919 0.0141 0.031(8) Uiso 1 1 calc R
H3C H 0.7675 0.3197 -0.0057 0.054(10) Uiso 1 1 calc R
C4 C 0.7837(2) 0.5754(2) 0.0427(3) 0.0255(6) Uani 1 1 d .
C5 C 0.7281(3) 0.6671(2) -0.0322(4) 0.0331(7) Uani 1 1 d .
H5 H 0.652(3) 0.660(3) -0.107(4) 0.043(9) Uiso 1 1 d .
C6 C 0.7830(3) 0.7650(2) 0.0003(4) 0.0385(7) Uani 1 1 d .
H6 H 0.743(3) 0.828(3) -0.057(4) 0.038(9) Uiso 1 1 d .
C7 C 0.8939(3) 0.7720(2) 0.1104(4) 0.0367(7) Uani 1 1 d .
C8 C 0.9503(3) 0.6854(2) 0.1903(4) 0.0380(7) Uani 1 1 d .
H8 H 1.028(3) 0.691(3) 0.276(4) 0.043(9) Uiso 1 1 d .
C9 C 0.8960(3) 0.5864(2) 0.1572(4) 0.0325(7) Uani 1 1 d .
H9 H 0.937(3) 0.523(3) 0.207(4) 0.041(9) Uiso 1 1 d .
C10 C 0.6312(2) 0.4247(2) -0.2783(3) 0.0262(6) Uani 1 1 d .
C11 C 0.5377(3) 0.3656(2) -0.3766(3) 0.0293(6) Uani 1 1 d .
H11 H 0.466(3) 0.346(2) -0.331(4) 0.026(7) Uiso 1 1 d .
C12 C 0.5459(3) 0.3357(2) -0.5330(4) 0.0337(7) Uani 1 1 d .
H12 H 0.478(3) 0.296(3) -0.603(4) 0.034(8) Uiso 1 1 d .
C13 C 0.6482(3) 0.3644(2) -0.5946(4) 0.0356(7) Uani 1 1 d .
H13 H 0.657(3) 0.342(3) -0.703(4) 0.034(8) Uiso 1 1 d .
C14 C 0.7430(3) 0.4218(2) -0.4973(4) 0.0358(7) Uani 1 1 d .
H14 H 0.819(4) 0.442(3) -0.534(5) 0.067(12) Uiso 1 1 d .
C15 C 0.7355(3) 0.4512(2) -0.3408(4) 0.0317(6) Uani 1 1 d .
H15 H 0.802(3) 0.490(3) -0.274(4) 0.037(8) Uiso 1 1 d .

loop_
_atom_site_aniso_label
_atom_site_aniso_U_11
_atom_site_aniso_U_22
_atom_site_aniso_U_33
_atom_site_aniso_U_23
_atom_site_aniso_U_13
_atom_site_aniso_U_12
F1 0.0325(10) 0.0309(10) 0.0892(16) -0.0127(10) -0.0057(10) -0.0054(7)
N1 0.0226(11) 0.0240(12) 0.0344(13) 0.0004(9) -0.0014(9) 0.0000(9)
C1 0.0266(13) 0.0177(12) 0.0307(14) 0.0024(10) 0.0009(11) -0.0033(10)
C2 0.0249(13) 0.0175(12) 0.0292(14) 0.0033(10) -0.0016(11) -0.0023(10)
C3 0.0295(14) 0.0261(14) 0.0413(17) 0.0013(12) -0.0003(12) 0.0009(11)
C4 0.0210(12) 0.0280(14) 0.0278(13) -0.0032(11) 0.0057(10) -0.0017(10)
C5 0.0260(14) 0.0263(14) 0.0417(16) 0.0004(12) -0.0047(12) -0.0010(11)
C6 0.0290(15) 0.0272(15) 0.0543(19) 0.0009(14) -0.0024(14) -0.0005(12)
C7 0.0261(14) 0.0265(14) 0.0552(19) -0.0120(13) 0.0037(13) -0.0019(11)
C8 0.0252(14) 0.0359(16) 0.0484(18) -0.0103(14) -0.0023(13) -0.0010(12)
C9 0.0278(14) 0.0321(15) 0.0348(15) -0.0025(12) 0.0003(12) 0.0040(12)
C10 0.0275(13) 0.0198(12) 0.0302(14) 0.0051(10) 0.0033(11) 0.0015(10)
C11 0.0288(14) 0.0264(14) 0.0311(14) 0.0035(11) 0.0030(11) -0.0011(11)
C12 0.0371(16) 0.0289(14) 0.0316(15) 0.0005(12) -0.0007(12) 0.0021(12)
C13 0.0496(18) 0.0283(14) 0.0294(15) 0.0025(12) 0.0094(13) 0.0092(13)
C14 0.0374(16) 0.0295(15) 0.0438(17) 0.0044(13) 0.0162(14) 0.0028(12)
C15 0.0307(14) 0.0256(13) 0.0388(16) 0.0017(12) 0.0076(12) 0.0000(11)

loop_
_atom_type_symbol
_atom_type_description
_atom_type_scat_dispersion_real
_atom_type_scat_dispersion_imag
_atom_type_scat_source
C C 0.0033 0.0016 'International Tables Vol C Tables 4.2.6.8 and 6.1.1.4'
H H 0.0000 0.0000 'International Tables Vol C Tables 4.2.6.8 and 6.1.1.4'
N N 0.0061 0.0033 'International Tables Vol C Tables 4.2.6.8 and 6.1.1.4'
F F 0.0171 0.0103 'International Tables Vol C Tables 4.2.6.8 and 6.1.1.4'

loop_
_geom_angle_atom_site_label_1
_geom_angle_atom_site_label_2
_geom_angle_atom_site_label_3
_geom_angle
_geom_angle_site_symmetry_1
_geom_angle_site_symmetry_3
C4 N1 C1 121.5(2) . .
C4 N1 C3 119.0(2) . .
C1 N1 C3 117.0(2) . .
C2 C1 N1 120.8(2) . .
C2 C1 C10 122.0(2) . .
N1 C1 C10 117.2(2) . .
C1 C2 C2 125.5(3) . 3_665
C1 C2 H2 118.7(16) . .
C2 C2 H2 115.7(16) 3_665 .
N1 C3 H3A 109.5 . .
N1 C3 H3B 109.5 . .
H3A C3 H3B 109.5 . .
N1 C3 H3C 109.5 . .
H3A C3 H3C 109.5 . .
H3B C3 H3C 109.5 . .
N1 C4 C5 122.0(2) . .
N1 C4 C9 120.2(2) . .
C5 C4 C9 117.7(2) . .
C6 C5 C4 121.4(3) . .
C6 C5 H5 121(2) . .
C4 C5 H5 118(2) . .
C7 C6 C5 119.0(3) . .
C7 C6 H6 121.2(19) . .
C5 C6 H6 119.8(19) . .
C8 C7 F1 119.7(3) . .
C8 C7 C6 122.0(3) . .
F1 C7 C6 118.3(3) . .
C7 C8 C9 119.4(3) . .
C7 C8 H8 122(2) . .
C9 C8 H8 119(2) . .
C8 C9 C4 120.5(3) . .
C8 C9 H9 121(2) . .
C4 C9 H9 119(2) . .
C11 C10 C15 118.3(3) . .
C11 C10 C1 121.3(2) . .
C15 C10 C1 120.5(2) . .
C12 C11 C10 121.0(3) . .
C12 C11 H11 121.4(17) . .
C10 C11 H11 117.6(17) . .
C11 C12 C13 120.2(3) . .
C11 C12 H12 120.4(19) . .
C13 C12 H12 119.4(18) . .
C14 C13 C12 119.5(3) . .
C14 C13 H13 118.9(19) . .
C12 C13 H13 121.6(19) . .
C15 C14 C13 120.6(3) . .
C15 C14 H14 117(2) . .
C13 C14 H14 123(2) . .
C14 C15 C10 120.5(3) . .
C14 C15 H15 120(2) . .
C10 C15 H15 119(2) . .

loop_
_geom_bond_atom_site_label_1
_geom_bond_atom_site_label_2
_geom_bond_distance
_geom_bond_site_symmetry_2
F1 C7 1.370(3) .
N1 C4 1.395(3) .
N1 C1 1.431(3) .
N1 C3 1.460(3) .
C1 C2 1.351(4) .
C1 C10 1.477(4) .
C2 C2 1.438(5) 3_665
C2 H2 0.94(3) .
C3 H3A 0.9800 .
C3 H3B 0.9800 .
C3 H3C 0.9800 .
C4 C5 1.397(4) .
C4 C9 1.407(4) .
C5 C6 1.381(4) .
C5 H5 0.94(4) .
C6 C7 1.372(4) .
C6 H6 0.99(3) .
C7 C8 1.364(4) .
C8 C9 1.390(4) .
C8 H8 1.00(4) .
C9 H9 0.97(4) .
C10 C11 1.396(4) .
C10 C15 1.405(4) .
C11 C12 1.385(4) .
C11 H11 0.98(3) .
C12 C13 1.388(4) .
C12 H12 0.99(3) .
C13 C14 1.389(5) .
C13 H13 0.98(3) .
C14 C15 1.382(4) .
C14 H14 0.98(4) .
C15 H15 0.96(3) .
